data_7101781
loop_
_publ_author_name
'Douvris, Christos'
'Stoyanov, Evgenii S'
'Tham, Fook S'
'Reed, Christopher A'

_publ_section_title
;
 Isolating fluorinated carbocations.
;
_journal_issue 11
_journal_name_full 'Chemical communications (Cambridge, England)'
_journal_page_first 1145
_journal_page_last 1147
_journal_paper_doi 10.1039/b617606b
_journal_year 2007
_chemical_formula_sum 'C9 H8 B11 F2 I11'
_chemical_formula_weight 1668.96
_chemical_name_systematic
;

?

;
_space_group_IT_number 14
_symmetry_cell_setting monoclinic
_symmetry_space_group_name_Hall '-P 2ybc'
_symmetry_space_group_name_H-M 'P 1 21/c 1'
_atom_sites_solution_hydrogens geom
_atom_sites_solution_primary direct
_atom_sites_solution_secondary difmap
_audit_creation_method SHELXL-97
_cell_angle_alpha 90.00
_cell_angle_beta 107.051(2)
_cell_angle_gamma 90.00
_cell_formula_units_Z 4
_cell_length_a 10.1562(5)
_cell_length_b 21.8969(13)
_cell_length_c 15.0635(9)
_cell_measurement_reflns_used 9169
_cell_measurement_temperature 100(2)
_cell_measurement_theta_max 47.88
_cell_measurement_theta_min 2.80
_cell_volume 3202.7(3)
_computing_cell_refinement 'Bruker SMART'
_computing_data_collection 'Bruker SMART'
_computing_data_reduction 'Bruker SAINT'
_computing_molecular_graphics 'Bruker SHELXTL'
_computing_publication_material 'Bruker SHELXTL'
_computing_structure_refinement 'SHELXL-97 (Sheldrick, 1997)'
_computing_structure_solution 'SHELXS-97 (Sheldrick, 1990)'
_diffrn_ambient_temperature 100(2)
_diffrn_measured_fraction_theta_full 0.968
_diffrn_measured_fraction_theta_max 0.968
_diffrn_measurement_device_type 'CCD area detector'
_diffrn_measurement_method 'phi and omega scans'
_diffrn_radiation_monochromator graphite
_diffrn_radiation_source 'fine-focus sealed tube'
_diffrn_radiation_type MoK\a
_diffrn_radiation_wavelength 0.71073
_diffrn_reflns_av_R_equivalents 0.0304
_diffrn_reflns_av_sigmaI/netI 0.0369
_diffrn_reflns_limit_h_max 16
_diffrn_reflns_limit_h_min -14
_diffrn_reflns_limit_k_max 35
_diffrn_reflns_limit_k_min -36
_diffrn_reflns_limit_l_max 25
_diffrn_reflns_limit_l_min -25
_diffrn_reflns_number 41110
_diffrn_reflns_theta_full 36.32
_diffrn_reflns_theta_max 36.32
_diffrn_reflns_theta_min 1.69
_exptl_absorpt_coefficient_mu 10.655
_exptl_absorpt_correction_T_max 0.5673
_exptl_absorpt_correction_T_min 0.1034
_exptl_absorpt_correction_type multi-scan
_exptl_absorpt_process_details 'Bruker SADABS'
_exptl_crystal_density_diffrn 3.461
_exptl_crystal_density_meas 0
_exptl_crystal_density_method 'not measured'
_exptl_crystal_F_000 2872
_exptl_crystal_size_max 0.39
_exptl_crystal_size_mid 0.07
_exptl_crystal_size_min 0.06
_refine_diff_density_max 2.004
_refine_diff_density_min -1.513
_refine_diff_density_rms 0.248
_refine_ls_extinction_method none
_refine_ls_goodness_of_fit_ref 1.041
_refine_ls_hydrogen_treatment constr
_refine_ls_matrix_type full
_refine_ls_number_parameters 302
_refine_ls_number_reflns 15009
_refine_ls_number_restraints 11
_refine_ls_restrained_S_all 1.040
_refine_ls_R_factor_all 0.0433
_refine_ls_R_factor_gt 0.0275
_refine_ls_shift/su_max 0.002
_refine_ls_shift/su_mean 0.000
_refine_ls_structure_factor_coef Fsqd
_refine_ls_weighting_details 'calc w=1/[\s^2^(Fo^2^)+(0.0189P)^2^+1.9708P] where P=(Fo^2^+2Fc^2^)/3'
_refine_ls_weighting_scheme calc
_refine_ls_wR_factor_gt 0.0496
_refine_ls_wR_factor_ref 0.0534
_reflns_number_gt 11786
_reflns_number_total 15009
_reflns_threshold_expression >2sigma(I)
_cod_data_source_file b617606b.txt
_cod_data_source_block chr103006
_cod_depositor_comments
;
The following automatic conversions were performed:
'_symmetry_cell_setting' value 'Monoclinic' changed to 'monoclinic'
according to '/home/saulius/struct/CIF-dictionaries/cif_core.dic'
dictionary named 'cif_core.dic' version 2.4.1 from 2010-06-29.

Automatic conversion script
Id: cif_fix_enum 1527 2010-12-29 10:47:43Z saulius 
;
_cod_original_sg_symbol_H-M P2(1)/c
_cod_database_code 7101781

loop_
_symmetry_equiv_pos_as_xyz
'x, y, z'
'-x, y+1/2, -z+1/2'
'-x, -y, -z'
'x, -y-1/2, z-1/2'

loop_
_atom_site_label
_atom_site_type_symbol
_atom_site_fract_x
_atom_site_fract_y
_atom_site_fract_z
_atom_site_U_iso_or_equiv
_atom_site_adp_type
_atom_site_occupancy
_atom_site_symmetry_multiplicity
_atom_site_calc_flag
_atom_site_refinement_flags
F1 F 0.3539(2) 0.35978(11) 0.31699(14) 0.0266(5) Uani 1 1 d .
F2 F 0.6866(3) 0.40315(13) 0.0385(2) 0.0431(7) Uani 1 1 d .
C1 C 0.4101(3) 0.36110(16) 0.2466(2) 0.0182(6) Uani 1 1 d .
C2 C 0.5367(3) 0.38943(16) 0.2618(2) 0.0189(6) Uani 1 1 d .
H2 H 0.5824 0.4074 0.3201 0.023 Uiso 1 1 calc R
C3 C 0.5943(3) 0.39075(16) 0.1895(2) 0.0203(6) Uani 1 1 d .
H3 H 0.6811 0.4098 0.1974 0.024 Uiso 1 1 calc R
C4 C 0.5236(3) 0.36364(15) 0.1033(2) 0.0161(6) Uani 1 1 d .
C5 C 0.3965(3) 0.33493(17) 0.0926(2) 0.0215(6) Uani 1 1 d .
H5 H 0.3498 0.3162 0.0351 0.026 Uiso 1 1 calc R
C6 C 0.3384(3) 0.33355(17) 0.1645(2) 0.0198(6) Uani 1 1 d .
H6 H 0.2522 0.3143 0.1578 0.024 Uiso 1 1 calc R
C7 C 0.5832(3) 0.36598(16) 0.0284(2) 0.0194(6) Uani 1 1 d .
C8 C 0.5404(4) 0.32837(17) -0.0552(2) 0.0210(6) Uani 1 1 d .
H8A H 0.5605 0.3499 -0.1068 0.032 Uiso 1 1 calc R
H8B H 0.4413 0.3204 -0.0708 0.032 Uiso 1 1 calc R
H8C H 0.5908 0.2896 -0.0441 0.032 Uiso 1 1 calc R
I1 I 0.91787(2) 0.117059(10) -0.067069(12) 0.01376(4) Uani 1 1 d .
I2 I 0.723186(19) -0.014905(9) 0.024825(13) 0.01415(4) Uani 1 1 d .
I3 I 0.95712(2) -0.057287(9) 0.280406(12) 0.01261(4) Uani 1 1 d .
I4 I 1.279312(19) 0.051291(9) 0.346882(13) 0.01471(4) Uani 1 1 d .
I5 I 1.259931(19) 0.159722(9) 0.133151(13) 0.01411(4) Uani 1 1 d .
I6 I 0.580307(19) 0.158037(10) 0.024625(12) 0.01396(4) Uani 1 1 d .
I7 I 0.60762(2) 0.048844(10) 0.248392(13) 0.01474(4) Uani 1 1 d .
I8 I 0.96417(2) 0.088922(9) 0.450182(12) 0.01357(4) Uani 1 1 d .
I9 I 1.14303(2) 0.232719(9) 0.351849(13) 0.01538(4) Uani 1 1 d .
I10 I 0.92180(2) 0.270115(9) 0.088019(13) 0.01423(4) Uani 1 1 d .
I11 I 0.73023(2) 0.229567(9) 0.283548(13) 0.01473(4) Uani 1 1 d .
C1' C 1.0118(3) 0.06034(13) 0.15053(18) 0.0108(5) Uani 1 1 d D
H1' H 1.0617(13) 0.0309(5) 0.1266(9) 0.013 Uiso 1 1 d D
B1 B 0.9199(3) 0.11455(15) 0.0757(2) 0.0100(5) Uani 1 1 d D
B2 B 0.8343(3) 0.05391(15) 0.1174(2) 0.0107(5) Uani 1 1 d D
B3 B 0.9373(3) 0.03599(15) 0.2331(2) 0.0104(5) Uani 1 1 d D
B4 B 1.0847(3) 0.08569(15) 0.2624(2) 0.0100(5) Uani 1 1 d D
B5 B 1.0749(3) 0.13385(15) 0.1653(2) 0.0106(5) Uani 1 1 d D
B6 B 0.7763(3) 0.13094(16) 0.1176(2) 0.0111(5) Uani 1 1 d .
B7 B 0.7877(3) 0.08243(15) 0.2157(2) 0.0106(5) Uani 1 1 d .
B8 B 0.9414(3) 0.10172(15) 0.3049(2) 0.0104(5) Uani 1 1 d .
B9 B 1.0266(3) 0.16280(15) 0.2626(2) 0.0109(5) Uani 1 1 d .
B10 B 0.9241(3) 0.18015(15) 0.1463(2) 0.0105(5) Uani 1 1 d .
B11 B 0.8414(3) 0.16083(15) 0.2332(2) 0.0106(5) Uani 1 1 d .

loop_
_atom_site_aniso_label
_atom_site_aniso_U_11
_atom_site_aniso_U_22
_atom_site_aniso_U_33
_atom_site_aniso_U_23
_atom_site_aniso_U_13
_atom_site_aniso_U_12
F1 0.0232(10) 0.0370(14) 0.0210(10) -0.0011(9) 0.0086(8) 0.0009(9)
F2 0.0396(14) 0.0374(17) 0.0597(17) -0.0020(13) 0.0263(13) -0.0059(12)
C1 0.0195(15) 0.0173(15) 0.0181(13) 0.0040(11) 0.0058(11) 0.0016(12)
C2 0.0180(14) 0.0153(15) 0.0205(14) -0.0038(11) 0.0014(11) -0.0011(12)
C3 0.0155(14) 0.0149(15) 0.0283(16) 0.0009(12) 0.0028(12) -0.0017(12)
C4 0.0149(13) 0.0145(14) 0.0193(13) 0.0012(11) 0.0057(11) 0.0018(11)
C5 0.0193(15) 0.0221(17) 0.0213(14) -0.0052(12) 0.0034(12) -0.0028(13)
C6 0.0151(14) 0.0223(17) 0.0221(14) -0.0012(12) 0.0056(11) -0.0042(12)
C7 0.0169(14) 0.0143(15) 0.0294(16) 0.0056(12) 0.0103(12) 0.0046(12)
C8 0.0229(16) 0.0227(18) 0.0180(14) 0.0034(12) 0.0068(12) 0.0067(13)
I1 0.01546(8) 0.01672(9) 0.01022(7) 0.00138(6) 0.00551(6) 0.00113(7)
I2 0.01452(8) 0.01191(9) 0.01478(8) -0.00395(6) 0.00238(6) -0.00224(7)
I3 0.01705(8) 0.00824(8) 0.01317(7) 0.00144(6) 0.00541(6) 0.00035(6)
I4 0.01134(8) 0.01259(9) 0.01769(8) 0.00126(6) 0.00032(6) 0.00209(7)
I5 0.01081(8) 0.01347(9) 0.01958(8) 0.00050(7) 0.00683(6) -0.00133(7)
I6 0.01013(8) 0.01609(9) 0.01421(8) 0.00144(6) 0.00131(6) 0.00194(7)
I7 0.01287(8) 0.01487(9) 0.01907(8) 0.00073(7) 0.00870(7) -0.00169(7)
I8 0.01868(9) 0.01301(9) 0.00961(7) 0.00028(6) 0.00509(6) 0.00276(7)
I9 0.01570(9) 0.01084(9) 0.01662(8) -0.00301(6) 0.00009(6) -0.00138(7)
I10 0.01478(8) 0.00946(8) 0.01766(8) 0.00422(6) 0.00352(6) 0.00026(7)
I11 0.01767(9) 0.01157(9) 0.01664(8) -0.00140(6) 0.00766(7) 0.00407(7)
C1' 0.0121(12) 0.0099(12) 0.0104(11) 0.0007(9) 0.0036(9) 0.0002(10)
B1 0.0097(13) 0.0105(14) 0.0099(11) 0.0011(10) 0.0029(10) -0.0001(11)
B2 0.0103(13) 0.0109(14) 0.0113(12) -0.0013(10) 0.0037(10) -0.0002(11)
B3 0.0123(13) 0.0085(13) 0.0108(12) -0.0003(10) 0.0039(10) -0.0004(11)
B4 0.0117(13) 0.0088(14) 0.0096(12) -0.0013(10) 0.0035(10) 0.0012(11)
B5 0.0104(13) 0.0076(13) 0.0145(13) -0.0005(10) 0.0046(10) -0.0008(10)
B6 0.0081(13) 0.0118(14) 0.0129(12) 0.0012(10) 0.0022(10) 0.0010(11)
B7 0.0102(13) 0.0105(14) 0.0119(12) 0.0006(10) 0.0047(10) 0.0016(11)
B8 0.0124(13) 0.0082(13) 0.0113(12) -0.0004(10) 0.0045(10) 0.0001(11)
B9 0.0116(13) 0.0093(14) 0.0110(12) 0.0006(10) 0.0019(10) 0.0017(11)
B10 0.0107(13) 0.0078(13) 0.0132(12) 0.0010(10) 0.0039(10) -0.0012(11)
B11 0.0117(13) 0.0092(14) 0.0113(12) -0.0011(10) 0.0040(10) 0.0011(11)

loop_
_atom_type_symbol
_atom_type_description
_atom_type_scat_dispersion_real
_atom_type_scat_dispersion_imag
_atom_type_scat_source
C C 0.0033 0.0016 'International Tables Vol C Tables 4.2.6.8 and 6.1.1.4'
H H 0.0000 0.0000 'International Tables Vol C Tables 4.2.6.8 and 6.1.1.4'
B B 0.0013 0.0007 'International Tables Vol C Tables 4.2.6.8 and 6.1.1.4'
F F 0.0171 0.0103 'International Tables Vol C Tables 4.2.6.8 and 6.1.1.4'
I I -0.4742 1.8119 'International Tables Vol C Tables 4.2.6.8 and 6.1.1.4'

loop_
_geom_angle_atom_site_label_1
_geom_angle_atom_site_label_2
_geom_angle_atom_site_label_3
_geom_angle
F1 C1 C6 117.6(3)
F1 C1 C2 117.9(3)
C6 C1 C2 124.5(3)
C3 C2 C1 117.9(3)
C2 C3 C4 119.7(3)
C5 C4 C3 119.7(3)
C5 C4 C7 120.9(3)
C3 C4 C7 119.4(3)
C6 C5 C4 120.8(3)
C1 C6 C5 117.5(3)
F2 C7 C4 116.3(3)
F2 C7 C8 118.7(3)
C4 C7 C8 124.9(3)
B1 C1' B3 114.8(2)
B1 C1' B4 114.5(2)
B3 C1' B4 62.99(17)
B1 C1' B5 63.11(18)
B3 C1' B5 115.0(2)
B4 C1' B5 62.34(18)
B1 C1' B2 62.96(18)
B3 C1' B2 62.65(17)
B4 C1' B2 114.9(2)
B5 C1' B2 115.5(2)
C1' B1 B10 104.7(2)
C1' B1 B6 104.6(2)
B10 B1 B6 60.43(18)
C1' B1 B5 58.71(17)
B10 B1 B5 59.98(17)
B6 B1 B5 108.3(2)
C1' B1 B2 58.99(17)
B10 B1 B2 108.5(2)
B6 B1 B2 59.80(18)
B5 B1 B2 108.6(2)
C1' B1 I1 121.34(19)
B10 B1 I1 124.72(19)
B6 B1 I1 125.42(19)
B5 B1 I1 119.65(18)
B2 B1 I1 120.36(19)
C1' B2 B6 103.8(2)
C1' B2 B7 103.8(2)
B6 B2 B7 60.22(18)
C1' B2 B3 58.39(16)
B6 B2 B3 107.7(2)
B7 B2 B3 59.60(17)
C1' B2 B1 58.05(17)
B6 B2 B1 59.78(18)
B7 B2 B1 107.6(2)
B3 B2 B1 107.3(2)
C1' B2 I2 123.50(19)
B6 B2 I2 123.73(19)
B7 B2 I2 124.59(19)
B3 B2 I2 121.7(2)
B1 B2 I2 120.65(18)
C1' B3 B7 104.7(2)
C1' B3 B8 104.5(2)
B7 B3 B8 59.93(18)
C1' B3 B2 58.96(17)
B7 B3 B2 60.18(17)
B8 B3 B2 108.3(2)
C1' B3 B4 58.55(16)
B7 B3 B4 107.6(2)
B8 B3 B4 59.73(17)
B2 B3 B4 108.2(2)
C1' B3 I3 121.01(19)
B7 B3 I3 125.7(2)
B8 B3 I3 125.34(18)
B2 B3 I3 120.02(19)
B4 B3 I3 120.19(19)
C1' B4 B5 58.86(17)
C1' B4 B8 104.6(2)
B5 B4 B8 108.8(2)
C1' B4 B9 105.0(2)
B5 B4 B9 60.28(17)
B8 B4 B9 60.69(18)
C1' B4 B3 58.46(17)
B5 B4 B3 108.4(2)
B8 B4 B3 60.02(18)
B9 B4 B3 108.7(2)
C1' B4 I4 121.54(19)
B5 B4 I4 120.89(19)
B8 B4 I4 124.10(18)
B9 B4 I4 125.18(19)
B3 B4 I4 119.2(2)
C1' B5 B4 58.80(17)
C1' B5 B10 103.9(2)
B4 B5 B10 107.8(2)
C1' B5 B9 104.8(2)
B4 B5 B9 60.04(17)
B10 B5 B9 60.20(17)
C1' B5 B1 58.18(17)
B4 B5 B1 107.6(2)
B10 B5 B1 59.52(18)
B9 B5 B1 107.9(2)
C1' B5 I5 122.27(19)
B4 B5 I5 119.93(19)
B10 B5 I5 125.4(2)
B9 B5 I5 123.93(19)
B1 B5 I5 121.63(18)
B1 B6 B2 60.41(18)
B1 B6 B10 59.60(18)
B2 B6 B10 108.3(2)
B1 B6 B11 108.0(2)
B2 B6 B11 108.5(2)
B10 B6 B11 60.17(17)
B1 B6 B7 108.0(2)
B2 B6 B7 60.06(18)
B10 B6 B7 108.0(2)
B11 B6 B7 60.06(18)
B1 B6 I6 121.36(18)
B2 B6 I6 120.10(19)
B10 B6 I6 122.7(2)
B11 B6 I6 122.5(2)
B7 B6 I6 121.49(19)
B3 B7 B8 60.34(18)
B3 B7 B2 60.22(17)
B8 B7 B2 108.7(2)
B3 B7 B6 107.8(2)
B8 B7 B6 108.1(2)
B2 B7 B6 59.73(18)
B3 B7 B11 108.3(2)
B8 B7 B11 60.19(18)
B2 B7 B11 108.2(2)
B6 B7 B11 59.96(18)
B3 B7 I7 121.0(2)
B8 B7 I7 121.37(18)
B2 B7 I7 121.1(2)
B6 B7 I7 122.33(19)
B11 B7 I7 122.22(19)
B7 B8 B4 107.9(2)
B7 B8 B3 59.73(18)
B4 B8 B3 60.25(17)
B7 B8 B11 60.21(18)
B4 B8 B11 107.6(2)
B3 B8 B11 107.9(2)
B7 B8 B9 108.2(2)
B4 B8 B9 59.68(18)
B3 B8 B9 108.1(2)
B11 B8 B9 59.96(17)
B7 B8 I8 123.00(19)
B4 B8 I8 118.86(19)
B3 B8 I8 119.05(19)
B11 B8 I8 125.38(19)
B9 B8 I8 122.35(19)
B4 B9 B5 59.68(17)
B4 B9 B10 107.1(2)
B5 B9 B10 59.77(17)
B4 B9 B11 107.3(2)
B5 B9 B11 107.9(2)
B10 B9 B11 60.05(17)
B4 B9 B8 59.63(18)
B5 B9 B8 107.5(2)
B10 B9 B8 107.4(2)
B11 B9 B8 59.73(18)
B4 B9 I9 123.52(19)
B5 B9 I9 122.06(19)
B10 B9 I9 121.0(2)
B11 B9 I9 120.97(19)
B8 B9 I9 122.65(18)
B1 B10 B5 60.50(18)
B1 B10 B6 59.96(18)
B5 B10 B6 108.4(2)
B1 B10 B9 108.5(2)
B5 B10 B9 60.03(17)
B6 B10 B9 108.2(2)
B1 B10 B11 108.0(2)
B5 B10 B11 108.1(2)
B6 B10 B11 59.93(17)
B9 B10 B11 60.11(17)
B1 B10 I10 119.92(18)
B5 B10 I10 119.33(19)
B6 B10 I10 122.83(19)
B9 B10 I10 121.7(2)
B11 B10 I10 124.0(2)
B6 B11 B8 107.6(2)
B6 B11 B7 59.98(18)
B8 B11 B7 59.59(18)
B6 B11 B10 59.90(17)
B8 B11 B10 107.7(2)
B7 B11 B10 107.7(2)
B6 B11 B9 108.0(2)
B8 B11 B9 60.30(18)
B7 B11 B9 108.0(2)
B10 B11 B9 59.84(17)
B6 B11 I11 121.01(19)
B8 B11 I11 123.70(18)
B7 B11 I11 123.53(19)
B10 B11 I11 119.8(2)
B9 B11 I11 121.00(19)

loop_
_geom_bond_atom_site_label_1
_geom_bond_atom_site_label_2
_geom_bond_distance
F1 C1 1.344(4)
F2 C7 1.302(4)
C1 C6 1.376(5)
C1 C2 1.385(5)
C2 C3 1.380(5)
C3 C4 1.416(4)
C4 C5 1.403(5)
C4 C7 1.430(4)
C5 C6 1.377(5)
C7 C8 1.460(5)
I1 B1 2.146(3)
I2 B2 2.137(3)
I3 B3 2.153(3)
I4 B4 2.149(3)
I5 B5 2.149(3)
I6 B6 2.154(3)
I7 B7 2.158(3)
I8 B8 2.150(3)
I9 B9 2.149(3)
I10 B10 2.154(3)
I11 B11 2.149(3)
C1' B1 1.713(4)
C1' B3 1.720(4)
C1' B4 1.721(4)
C1' B5 1.723(4)
C1' B2 1.730(4)
B1 B10 1.780(5)
B1 B6 1.787(4)
B1 B5 1.798(4)
B1 B2 1.798(5)
B2 B6 1.787(5)
B2 B7 1.793(4)
B2 B3 1.794(4)
B3 B7 1.782(4)
B3 B8 1.793(4)
B3 B4 1.798(5)
B4 B5 1.782(4)
B4 B8 1.788(4)
B4 B9 1.789(5)
B5 B10 1.789(5)
B5 B9 1.793(4)
B6 B10 1.795(4)
B6 B11 1.796(4)
B6 B7 1.796(4)
B7 B8 1.786(4)
B7 B11 1.797(5)
B8 B11 1.797(5)
B8 B9 1.807(5)
B9 B10 1.796(4)
B9 B11 1.801(4)
B10 B11 1.800(4)

loop_
_geom_torsion_atom_site_label_1
_geom_torsion_atom_site_label_2
_geom_torsion_atom_site_label_3
_geom_torsion_atom_site_label_4
_geom_torsion
F1 C1 C2 C3 180.0(3)
C6 C1 C2 C3 0.7(5)
C1 C2 C3 C4 0.1(5)
C2 C3 C4 C5 -0.9(5)
C2 C3 C4 C7 179.1(3)
C3 C4 C5 C6 1.0(5)
C7 C4 C5 C6 -179.0(3)
F1 C1 C6 C5 -179.9(3)
C2 C1 C6 C5 -0.7(6)
C4 C5 C6 C1 -0.2(5)
C5 C4 C7 F2 167.2(3)
C3 C4 C7 F2 -12.8(5)
C5 C4 C7 C8 -15.5(5)
C3 C4 C7 C8 164.5(3)
B3 C1' B1 B10 66.5(3)
B4 C1' B1 B10 -3.6(3)
B5 C1' B1 B10 -40.2(2)
B2 C1' B1 B10 103.0(2)
B3 C1' B1 B6 3.9(3)
B4 C1' B1 B6 -66.3(3)
B5 C1' B1 B6 -102.8(2)
B2 C1' B1 B6 40.3(2)
B3 C1' B1 B5 106.7(2)
B4 C1' B1 B5 36.5(2)
B2 C1' B1 B5 143.2(2)
B3 C1' B1 B2 -36.5(2)
B4 C1' B1 B2 -106.6(2)
B5 C1' B1 B2 -143.2(2)
B3 C1' B1 I1 -145.4(2)
B4 C1' B1 I1 144.4(2)
B5 C1' B1 I1 107.9(2)
B2 C1' B1 I1 -108.9(2)
B1 C1' B2 B6 -40.1(2)
B3 C1' B2 B6 102.5(2)
B4 C1' B2 B6 65.9(3)
B5 C1' B2 B6 -3.8(3)
B1 C1' B2 B7 -102.4(2)
B3 C1' B2 B7 40.3(2)
B4 C1' B2 B7 3.7(3)
B5 C1' B2 B7 -66.0(3)
B1 C1' B2 B3 -142.6(2)
B4 C1' B2 B3 -36.5(2)
B5 C1' B2 B3 -106.3(2)
B3 C1' B2 B1 142.6(2)
B4 C1' B2 B1 106.1(3)
B5 C1' B2 B1 36.3(2)
B1 C1' B2 I2 107.9(2)
B3 C1' B2 I2 -109.5(2)
B4 C1' B2 I2 -146.0(2)
B5 C1' B2 I2 144.3(2)
B10 B1 B2 C1' -96.4(2)
B6 B1 B2 C1' -133.6(2)
B5 B1 B2 C1' -32.7(2)
I1 B1 B2 C1' 110.6(2)
C1' B1 B2 B6 133.6(2)
B10 B1 B2 B6 37.2(2)
B5 B1 B2 B6 100.8(2)
I1 B1 B2 B6 -115.9(2)
C1' B1 B2 B7 95.6(2)
B10 B1 B2 B7 -0.8(3)
B6 B1 B2 B7 -38.0(2)
B5 B1 B2 B7 62.8(3)
I1 B1 B2 B7 -153.87(19)
C1' B1 B2 B3 32.8(2)
B10 B1 B2 B3 -63.6(3)
B6 B1 B2 B3 -100.8(2)
B5 B1 B2 B3 0.1(3)
I1 B1 B2 B3 143.34(19)
C1' B1 B2 I2 -112.7(2)
B10 B1 B2 I2 150.90(19)
B6 B1 B2 I2 113.7(2)
B5 B1 B2 I2 -145.5(2)
I1 B1 B2 I2 -2.2(3)
B1 C1' B3 B7 -4.2(3)
B4 C1' B3 B7 102.0(2)
B5 C1' B3 B7 66.3(3)
B2 C1' B3 B7 -40.7(2)
B1 C1' B3 B8 -66.3(3)
B4 C1' B3 B8 39.8(2)
B5 C1' B3 B8 4.2(3)
B2 C1' B3 B8 -102.9(2)
B1 C1' B3 B2 36.6(2)
B4 C1' B3 B2 142.7(2)
B5 C1' B3 B2 107.0(3)
B1 C1' B3 B4 -106.1(3)
B5 C1' B3 B4 -35.7(2)
B2 C1' B3 B4 -142.7(2)
B1 C1' B3 I3 145.2(2)
B4 C1' B3 I3 -108.7(2)
B5 C1' B3 I3 -144.3(2)
B2 C1' B3 I3 108.6(2)
B6 B2 B3 C1' -95.6(2)
B7 B2 B3 C1' -133.3(2)
B1 B2 B3 C1' -32.6(2)
I2 B2 B3 C1' 112.4(2)
C1' B2 B3 B7 133.3(2)
B6 B2 B3 B7 37.7(2)
B1 B2 B3 B7 100.7(2)
I2 B2 B3 B7 -114.3(2)
C1' B2 B3 B8 96.2(2)
B6 B2 B3 B8 0.6(3)
B7 B2 B3 B8 -37.1(2)
B1 B2 B3 B8 63.6(3)
I2 B2 B3 B8 -151.36(19)
C1' B2 B3 B4 33.0(2)
B6 B2 B3 B4 -62.7(3)
B7 B2 B3 B4 -100.3(2)
B1 B2 B3 B4 0.3(3)
I2 B2 B3 B4 145.39(19)
C1' B2 B3 I3 -110.3(2)
B6 B2 B3 I3 154.07(19)
B7 B2 B3 I3 116.4(2)
B1 B2 B3 I3 -142.93(19)
I2 B2 B3 I3 2.1(3)
B1 C1' B4 B5 -36.8(2)
B3 C1' B4 B5 -143.4(2)
B2 C1' B4 B5 -107.0(3)
B1 C1' B4 B8 66.6(3)
B3 C1' B4 B8 -40.0(2)
B5 C1' B4 B8 103.4(2)
B2 C1' B4 B8 -3.6(3)
B1 C1' B4 B9 3.6(3)
B3 C1' B4 B9 -103.0(2)
B5 C1' B4 B9 40.4(2)
B2 C1' B4 B9 -66.6(3)
B1 C1' B4 B3 106.6(2)
B5 C1' B4 B3 143.4(2)
B2 C1' B4 B3 36.4(2)
B1 C1' B4 I4 -146.3(2)
B3 C1' B4 I4 107.2(2)
B5 C1' B4 I4 -109.4(2)
B2 C1' B4 I4 143.6(2)
B7 B3 B4 C1' -96.7(2)
B8 B3 B4 C1' -134.1(2)
B2 B3 B4 C1' -33.1(2)
I3 B3 B4 C1' 110.1(2)
C1' B3 B4 B5 32.5(2)
B7 B3 B4 B5 -64.2(3)
B8 B3 B4 B5 -101.6(2)
B2 B3 B4 B5 -0.6(3)
I3 B3 B4 B5 142.60(19)
C1' B3 B4 B8 134.1(2)
B7 B3 B4 B8 37.4(2)
B2 B3 B4 B8 101.0(2)
I3 B3 B4 B8 -115.8(2)
C1' B3 B4 B9 96.5(2)
B7 B3 B4 B9 -0.2(3)
B8 B3 B4 B9 -37.6(2)
B2 B3 B4 B9 63.4(3)
I3 B3 B4 B9 -153.45(18)
C1' B3 B4 I4 -111.1(2)
B7 B3 B4 I4 152.17(18)
B8 B3 B4 I4 114.8(2)
B2 B3 B4 I4 -144.24(19)
I3 B3 B4 I4 -1.0(3)
B1 C1' B5 B4 142.3(2)
B3 C1' B5 B4 35.9(2)
B2 C1' B5 B4 106.1(2)
B1 C1' B5 B10 39.77(19)
B3 C1' B5 B10 -66.7(3)
B4 C1' B5 B10 -102.6(2)
B2 C1' B5 B10 3.5(3)
B1 C1' B5 B9 102.1(2)
B3 C1' B5 B9 -4.3(3)
B4 C1' B5 B9 -40.2(2)
B2 C1' B5 B9 65.8(3)
B3 C1' B5 B1 -106.4(2)
B4 C1' B5 B1 -142.3(2)
B2 C1' B5 B1 -36.3(2)
B1 C1' B5 I5 -109.8(2)
B3 C1' B5 I5 143.8(2)
B4 C1' B5 I5 107.9(2)
B2 C1' B5 I5 -146.03(19)
B8 B4 B5 C1' -96.1(2)
B9 B4 B5 C1' -133.9(2)
B3 B4 B5 C1' -32.4(2)
I4 B4 B5 C1' 110.5(2)
C1' B4 B5 B10 95.8(2)
B8 B4 B5 B10 -0.3(3)
B9 B4 B5 B10 -38.1(2)
B3 B4 B5 B10 63.4(3)
I4 B4 B5 B10 -153.66(19)
C1' B4 B5 B9 133.9(2)
B8 B4 B5 B9 37.8(2)
B3 B4 B5 B9 101.5(2)
I4 B4 B5 B9 -115.6(2)
C1' B4 B5 B1 33.0(2)
B8 B4 B5 B1 -63.1(3)
B9 B4 B5 B1 -100.9(2)
B3 B4 B5 B1 0.6(3)
I4 B4 B5 B1 143.55(19)
C1' B4 B5 I5 -111.8(2)
B8 B4 B5 I5 152.11(19)
B9 B4 B5 I5 114.3(2)
B3 B4 B5 I5 -144.20(19)
I4 B4 B5 I5 -1.3(3)
B10 B1 B5 C1' 133.9(2)
B6 B1 B5 C1' 96.2(2)
B2 B1 B5 C1' 32.8(2)
I1 B1 B5 C1' -110.8(2)
C1' B1 B5 B4 -33.3(2)
B10 B1 B5 B4 100.7(2)
B6 B1 B5 B4 63.0(3)
B2 B1 B5 B4 -0.4(3)
I1 B1 B5 B4 -144.01(19)
C1' B1 B5 B10 -133.9(2)
B6 B1 B5 B10 -37.7(2)
B2 B1 B5 B10 -101.1(2)
I1 B1 B5 B10 115.3(2)
C1' B1 B5 B9 -96.6(2)
B10 B1 B5 B9 37.3(2)
B6 B1 B5 B9 -0.4(3)
B2 B1 B5 B9 -63.8(3)
I1 B1 B5 B9 152.6(2)
C1' B1 B5 I5 110.8(2)
B10 B1 B5 I5 -115.3(2)
B6 B1 B5 I5 -152.9(2)
B2 B1 B5 I5 143.7(2)
I1 B1 B5 I5 0.1(3)
C1' B1 B6 B2 -39.9(2)
B10 B1 B6 B2 -138.7(2)
B5 B1 B6 B2 -101.3(2)
I1 B1 B6 B2 107.7(3)
C1' B1 B6 B10 98.8(2)
B5 B1 B6 B10 37.5(2)
B2 B1 B6 B10 138.7(2)
I1 B1 B6 B10 -113.6(3)
C1' B1 B6 B11 61.6(3)
B10 B1 B6 B11 -37.2(2)
B5 B1 B6 B11 0.2(3)
B2 B1 B6 B11 101.5(2)
I1 B1 B6 B11 -150.8(2)
C1' B1 B6 B7 -1.9(3)
B10 B1 B6 B7 -100.7(2)
B5 B1 B6 B7 -63.2(3)
B2 B1 B6 B7 38.0(2)
I1 B1 B6 B7 145.7(2)
C1' B1 B6 I6 -149.1(2)
B10 B1 B6 I6 112.0(2)
B5 B1 B6 I6 149.5(2)
B2 B1 B6 I6 -109.2(2)
I1 B1 B6 I6 -1.5(4)
C1' B2 B6 B1 39.28(19)
B7 B2 B6 B1 137.4(2)
B3 B2 B6 B1 100.1(2)
I2 B2 B6 B1 -108.7(2)
C1' B2 B6 B10 2.5(3)
B7 B2 B6 B10 100.6(2)
B3 B2 B6 B10 63.3(3)
B1 B2 B6 B10 -36.8(2)
I2 B2 B6 B10 -145.51(19)
C1' B2 B6 B11 -61.3(3)
B7 B2 B6 B11 36.9(2)
B3 B2 B6 B11 -0.5(3)
B1 B2 B6 B11 -100.6(2)
I2 B2 B6 B11 150.71(19)
C1' B2 B6 B7 -98.2(2)
B3 B2 B6 B7 -37.4(2)
B1 B2 B6 B7 -137.4(2)
I2 B2 B6 B7 113.9(2)
C1' B2 B6 I6 150.55(18)
B7 B2 B6 I6 -111.3(2)
B3 B2 B6 I6 -148.67(19)
B1 B2 B6 I6 111.3(2)
I2 B2 B6 I6 2.6(3)
C1' B3 B7 B8 -98.5(2)
B2 B3 B7 B8 -138.6(2)
B4 B3 B7 B8 -37.3(2)
I3 B3 B7 B8 114.0(2)
C1' B3 B7 B2 40.1(2)
B8 B3 B7 B2 138.6(2)
B4 B3 B7 B2 101.3(2)
I3 B3 B7 B2 -107.4(2)
C1' B3 B7 B6 2.7(3)
B8 B3 B7 B6 101.1(2)
B2 B3 B7 B6 -37.5(2)
B4 B3 B7 B6 63.8(3)
I3 B3 B7 B6 -144.8(2)
C1' B3 B7 B11 -60.7(3)
B8 B3 B7 B11 37.7(2)
B2 B3 B7 B11 -100.9(2)
B4 B3 B7 B11 0.4(3)
I3 B3 B7 B11 151.75(19)
C1' B3 B7 I7 150.63(19)
B8 B3 B7 I7 -110.9(2)
B2 B3 B7 I7 110.5(2)
B4 B3 B7 I7 -148.23(19)
I3 B3 B7 I7 3.1(3)
C1' B2 B7 B3 -39.7(2)
B6 B2 B7 B3 -137.9(2)
B1 B2 B7 B3 -100.1(2)
I2 B2 B7 B3 109.6(3)
C1' B2 B7 B8 -2.3(3)
B6 B2 B7 B8 -100.5(2)
B3 B2 B7 B8 37.3(2)
B1 B2 B7 B8 -62.7(3)
I2 B2 B7 B8 147.0(2)
C1' B2 B7 B6 98.2(2)
B3 B2 B7 B6 137.9(2)
B1 B2 B7 B6 37.8(2)
I2 B2 B7 B6 -112.5(2)
C1' B2 B7 B11 61.5(3)
B6 B2 B7 B11 -36.7(2)
B3 B2 B7 B11 101.2(2)
B1 B2 B7 B11 1.1(3)
I2 B2 B7 B11 -149.2(2)
C1' B2 B7 I7 -149.99(19)
B6 B2 B7 I7 111.8(2)
B3 B2 B7 I7 -110.3(2)
B1 B2 B7 I7 149.60(19)
I2 B2 B7 I7 -0.7(3)
B1 B6 B7 B3 -0.5(3)
B2 B6 B7 B3 37.7(2)
B10 B6 B7 B3 -63.5(3)
B11 B6 B7 B3 -101.3(2)
I6 B6 B7 B3 146.7(2)
B1 B6 B7 B8 63.3(3)
B2 B6 B7 B8 101.5(2)
B10 B6 B7 B8 0.3(3)
B11 B6 B7 B8 -37.5(2)
I6 B6 B7 B8 -149.5(2)
B1 B6 B7 B2 -38.2(2)
B10 B6 B7 B2 -101.2(2)
B11 B6 B7 B2 -139.0(2)
I6 B6 B7 B2 109.0(2)
B1 B6 B7 B11 100.8(2)
B2 B6 B7 B11 139.0(2)
B10 B6 B7 B11 37.8(2)
I6 B6 B7 B11 -112.0(2)
B1 B6 B7 I7 -147.9(2)
B2 B6 B7 I7 -109.8(2)
B10 B6 B7 I7 149.1(2)
B11 B6 B7 I7 111.3(2)
I6 B6 B7 I7 -0.7(3)
B3 B7 B8 B4 37.6(2)
B2 B7 B8 B4 0.3(3)
B6 B7 B8 B4 -63.0(3)
B11 B7 B8 B4 -100.4(2)
I7 B7 B8 B4 147.9(2)
B2 B7 B8 B3 -37.3(2)
B6 B7 B8 B3 -100.6(2)
B11 B7 B8 B3 -138.0(2)
I7 B7 B8 B3 110.3(2)
B3 B7 B8 B11 138.0(2)
B2 B7 B8 B11 100.7(2)
B6 B7 B8 B11 37.4(2)
I7 B7 B8 B11 -111.7(2)
B3 B7 B8 B9 100.7(2)
B2 B7 B8 B9 63.4(3)
B6 B7 B8 B9 0.1(3)
B11 B7 B8 B9 -37.3(2)
I7 B7 B8 B9 -149.0(2)
B3 B7 B8 I8 -106.9(2)
B2 B7 B8 I8 -144.2(2)
B6 B7 B8 I8 152.5(2)
B11 B7 B8 I8 115.1(2)
I7 B7 B8 I8 3.3(3)
C1' B4 B8 B7 1.8(3)
B5 B4 B8 B7 63.4(3)
B9 B4 B8 B7 101.1(2)
B3 B4 B8 B7 -37.4(2)
I4 B4 B8 B7 -144.2(2)
C1' B4 B8 B3 39.2(2)
B5 B4 B8 B3 100.8(2)
B9 B4 B8 B3 138.4(2)
I4 B4 B8 B3 -106.9(2)
C1' B4 B8 B11 -61.7(3)
B5 B4 B8 B11 -0.1(3)
B9 B4 B8 B11 37.5(2)
B3 B4 B8 B11 -100.9(2)
I4 B4 B8 B11 152.2(2)
C1' B4 B8 B9 -99.2(2)
B5 B4 B8 B9 -37.6(2)
B3 B4 B8 B9 -138.4(2)
I4 B4 B8 B9 114.7(2)
C1' B4 B8 I8 148.10(19)
B5 B4 B8 I8 -150.31(19)
B9 B4 B8 I8 -112.7(2)
B3 B4 B8 I8 108.9(2)
I4 B4 B8 I8 2.0(3)
C1' B3 B8 B7 98.8(2)
B2 B3 B8 B7 37.2(2)
B4 B3 B8 B7 138.0(2)
I3 B3 B8 B7 -114.5(2)
C1' B3 B8 B4 -39.23(19)
B7 B3 B8 B4 -138.0(2)
B2 B3 B8 B4 -100.8(2)
I3 B3 B8 B4 107.4(2)
C1' B3 B8 B11 61.2(3)
B7 B3 B8 B11 -37.6(2)
B2 B3 B8 B11 -0.4(3)
B4 B3 B8 B11 100.4(2)
I3 B3 B8 B11 -152.1(2)
C1' B3 B8 B9 -2.2(3)
B7 B3 B8 B9 -101.0(2)
B2 B3 B8 B9 -63.8(3)
B4 B3 B8 B9 37.0(2)
I3 B3 B8 B9 144.5(2)
C1' B3 B8 I8 -147.80(19)
B7 B3 B8 I8 113.4(2)
B2 B3 B8 I8 150.60(19)
B4 B3 B8 I8 -108.6(2)
I3 B3 B8 I8 -1.1(3)
C1' B4 B9 B5 -39.7(2)
B8 B4 B9 B5 -138.3(2)
B3 B4 B9 B5 -100.9(2)
I4 B4 B9 B5 108.7(2)
C1' B4 B9 B10 -1.9(3)
B5 B4 B9 B10 37.7(2)
B8 B4 B9 B10 -100.5(2)
B3 B4 B9 B10 -63.2(3)
I4 B4 B9 B10 146.45(19)
C1' B4 B9 B11 61.2(3)
B5 B4 B9 B11 100.9(2)
B8 B4 B9 B11 -37.36(19)
B3 B4 B9 B11 0.0(3)
I4 B4 B9 B11 -150.36(19)
C1' B4 B9 B8 98.6(2)
B5 B4 B9 B8 138.3(2)
B3 B4 B9 B8 37.3(2)
I4 B4 B9 B8 -113.0(2)
C1' B4 B9 I9 -150.18(19)
B5 B4 B9 I9 -110.5(2)
B8 B4 B9 I9 111.2(2)
B3 B4 B9 I9 148.56(19)
I4 B4 B9 I9 -1.8(3)
C1' B5 B9 B4 39.6(2)
B10 B5 B9 B4 137.4(2)
B1 B5 B9 B4 100.4(2)
I5 B5 B9 B4 -107.8(2)
C1' B5 B9 B10 -97.8(2)
B4 B5 B9 B10 -137.4(2)
B1 B5 B9 B10 -37.0(2)
I5 B5 B9 B10 114.8(2)
C1' B5 B9 B11 -60.4(3)
B4 B5 B9 B11 -100.0(2)
B10 B5 B9 B11 37.4(2)
B1 B5 B9 B11 0.4(3)
I5 B5 B9 B11 152.1(2)
C1' B5 B9 B8 2.6(3)
B4 B5 B9 B8 -37.0(2)
B10 B5 B9 B8 100.4(2)
B1 B5 B9 B8 63.4(3)
I5 B5 B9 B8 -144.9(2)
C1' B5 B9 I9 152.48(19)
B4 B5 B9 I9 112.9(2)
B10 B5 B9 I9 -109.7(2)
B1 B5 B9 I9 -146.7(2)
I5 B5 B9 I9 5.0(3)
B7 B8 B9 B4 -100.5(2)
B3 B8 B9 B4 -37.3(2)
B11 B8 B9 B4 -137.9(2)
I8 B8 B9 B4 106.9(2)
B7 B8 B9 B5 -63.5(3)
B4 B8 B9 B5 37.0(2)
B3 B8 B9 B5 -0.3(3)
B11 B8 B9 B5 -100.8(2)
I8 B8 B9 B5 144.0(2)
B7 B8 B9 B10 -0.5(3)
B4 B8 B9 B10 100.0(2)
B3 B8 B9 B10 62.7(3)
B11 B8 B9 B10 -37.9(2)
I8 B8 B9 B10 -153.04(19)
B7 B8 B9 B11 37.4(2)
B4 B8 B9 B11 137.9(2)
B3 B8 B9 B11 100.6(2)
I8 B8 B9 B11 -115.2(2)
B7 B8 B9 I9 146.9(2)
B4 B8 B9 I9 -112.6(2)
B3 B8 B9 I9 -149.9(2)
B11 B8 B9 I9 109.5(2)
I8 B8 B9 I9 -5.7(3)
C1' B1 B10 B5 39.53(19)
B6 B1 B10 B5 138.2(2)
B2 B1 B10 B5 101.2(2)
I1 B1 B10 B5 -107.1(2)
C1' B1 B10 B6 -98.6(2)
B5 B1 B10 B6 -138.2(2)
B2 B1 B10 B6 -36.9(2)
I1 B1 B10 B6 114.7(2)
C1' B1 B10 B9 2.2(3)
B6 B1 B10 B9 100.8(2)
B5 B1 B10 B9 -37.4(2)
B2 B1 B10 B9 63.9(3)
I1 B1 B10 B9 -144.5(2)
C1' B1 B10 B11 -61.5(3)
B6 B1 B10 B11 37.1(2)
B5 B1 B10 B11 -101.0(2)
B2 B1 B10 B11 0.2(3)
I1 B1 B10 B11 151.82(19)
C1' B1 B10 I10 148.41(19)
B6 B1 B10 I10 -112.9(2)
B5 B1 B10 I10 108.9(2)
B2 B1 B10 I10 -149.88(19)
I1 B1 B10 I10 1.7(3)
C1' B5 B10 B1 -39.10(19)
B4 B5 B10 B1 -100.3(2)
B9 B5 B10 B1 -138.4(2)
I5 B5 B10 B1 109.2(2)
C1' B5 B10 B6 -1.6(3)
B4 B5 B10 B6 -62.9(3)
B9 B5 B10 B6 -100.9(2)
B1 B5 B10 B6 37.5(2)
I5 B5 B10 B6 146.6(2)
C1' B5 B10 B9 99.3(2)
B4 B5 B10 B9 38.0(2)
B1 B5 B10 B9 138.4(2)
I5 B5 B10 B9 -112.5(2)
C1' B5 B10 B11 61.8(3)
B4 B5 B10 B11 0.6(3)
B9 B5 B10 B11 -37.4(2)
B1 B5 B10 B11 100.9(2)
I5 B5 B10 B11 -149.9(2)
C1' B5 B10 I10 -148.95(18)
B4 B5 B10 I10 149.80(19)
B9 B5 B10 I10 111.8(2)
B1 B5 B10 I10 -109.8(2)
I5 B5 B10 I10 -0.7(3)
B2 B6 B10 B1 37.2(2)
B11 B6 B10 B1 138.4(2)
B7 B6 B10 B1 100.7(2)
I6 B6 B10 B1 -109.9(2)
B1 B6 B10 B5 -37.7(2)
B2 B6 B10 B5 -0.5(3)
B11 B6 B10 B5 100.7(2)
B7 B6 B10 B5 63.0(3)
I6 B6 B10 B5 -147.62(19)
B1 B6 B10 B9 -101.3(2)
B2 B6 B10 B9 -64.1(3)
B11 B6 B10 B9 37.2(2)
B7 B6 B10 B9 -0.6(3)
I6 B6 B10 B9 148.8(2)
B1 B6 B10 B11 -138.4(2)
B2 B6 B10 B11 -101.3(2)
B7 B6 B10 B11 -37.7(2)
I6 B6 B10 B11 111.6(2)
B1 B6 B10 I10 108.2(2)
B2 B6 B10 I10 145.39(19)
B11 B6 B10 I10 -113.3(2)
B7 B6 B10 I10 -151.06(19)
I6 B6 B10 I10 -1.7(3)
B4 B9 B10 B1 -0.1(3)
B5 B9 B10 B1 37.6(2)
B11 B9 B10 B1 -100.6(2)
B8 B9 B10 B1 -62.9(3)
I9 B9 B10 B1 149.09(19)
B4 B9 B10 B5 -37.7(2)
B11 B9 B10 B5 -138.2(2)
B8 B9 B10 B5 -100.5(2)
I9 B9 B10 B5 111.5(2)
B4 B9 B10 B6 63.4(3)
B5 B9 B10 B6 101.1(2)
B11 B9 B10 B6 -37.1(2)
B8 B9 B10 B6 0.7(3)
I9 B9 B10 B6 -147.4(2)
B4 B9 B10 B11 100.5(2)
B5 B9 B10 B11 138.2(2)
B8 B9 B10 B11 37.7(2)
I9 B9 B10 B11 -110.3(2)
B4 B9 B10 I10 -145.7(2)
B5 B9 B10 I10 -108.0(2)
B11 B9 B10 I10 113.8(2)
B8 B9 B10 I10 151.55(19)
I9 B9 B10 I10 3.5(3)
B1 B6 B11 B8 -63.7(3)
B2 B6 B11 B8 0.3(3)
B10 B6 B11 B8 -100.7(2)
B7 B6 B11 B8 37.1(2)
I6 B6 B11 B8 147.5(2)
B1 B6 B11 B7 -100.8(2)
B2 B6 B11 B7 -36.9(2)
B10 B6 B11 B7 -137.8(2)
I6 B6 B11 B7 110.3(2)
B1 B6 B11 B10 37.0(2)
B2 B6 B11 B10 100.9(2)
B7 B6 B11 B10 137.8(2)
I6 B6 B11 B10 -111.9(2)
B1 B6 B11 B9 0.0(3)
B2 B6 B11 B9 64.0(3)
B10 B6 B11 B9 -37.0(2)
B7 B6 B11 B9 100.8(2)
I6 B6 B11 B9 -148.8(2)
B1 B6 B11 I11 145.8(2)
B2 B6 B11 I11 -150.25(19)
B10 B6 B11 I11 108.8(2)
B7 B6 B11 I11 -113.4(2)
I6 B6 B11 I11 -3.0(3)
B7 B8 B11 B6 -37.3(2)
B4 B8 B11 B6 63.7(3)
B3 B8 B11 B6 0.1(3)
B9 B8 B11 B6 101.1(2)
I8 B8 B11 B6 -148.6(2)
B4 B8 B11 B7 101.0(2)
B3 B8 B11 B7 37.4(2)
B9 B8 B11 B7 138.4(2)
I8 B8 B11 B7 -111.3(2)
B7 B8 B11 B10 -100.5(2)
B4 B8 B11 B10 0.5(3)
B3 B8 B11 B10 -63.1(3)
B9 B8 B11 B10 37.9(2)
I8 B8 B11 B10 148.2(2)
B7 B8 B11 B9 -138.4(2)
B4 B8 B11 B9 -37.4(2)
B3 B8 B11 B9 -101.0(2)
I8 B8 B11 B9 110.3(2)
B7 B8 B11 I11 112.2(2)
B4 B8 B11 I11 -146.8(2)
B3 B8 B11 I11 149.6(2)
B9 B8 B11 I11 -109.4(2)
I8 B8 B11 I11 0.9(3)
B3 B7 B11 B6 100.4(2)
B8 B7 B11 B6 138.2(2)
B2 B7 B11 B6 36.6(2)
I7 B7 B11 B6 -111.5(2)
B3 B7 B11 B8 -37.77(19)
B2 B7 B11 B8 -101.5(2)
B6 B7 B11 B8 -138.2(2)
I7 B7 B11 B8 110.4(2)
B3 B7 B11 B10 62.8(3)
B8 B7 B11 B10 100.6(2)
B2 B7 B11 B10 -1.0(3)
B6 B7 B11 B10 -37.6(2)
I7 B7 B11 B10 -149.05(19)
B3 B7 B11 B9 -0.4(3)
B8 B7 B11 B9 37.37(19)
B2 B7 B11 B9 -64.2(3)
B6 B7 B11 B9 -100.8(2)
I7 B7 B11 B9 147.75(19)
B3 B7 B11 I11 -150.29(19)
B8 B7 B11 I11 -112.5(2)
B2 B7 B11 I11 145.95(19)
B6 B7 B11 I11 109.3(2)
I7 B7 B11 I11 -2.1(3)
B1 B10 B11 B6 -37.2(2)
B5 B10 B11 B6 -101.2(2)
B9 B10 B11 B6 -138.6(2)
I10 B10 B11 B6 111.4(2)
B1 B10 B11 B8 63.4(3)
B5 B10 B11 B8 -0.6(3)
B6 B10 B11 B8 100.5(2)
B9 B10 B11 B8 -38.1(2)
I10 B10 B11 B8 -148.1(2)
B1 B10 B11 B7 0.5(3)
B5 B10 B11 B7 -63.5(3)
B6 B10 B11 B7 37.6(2)
B9 B10 B11 B7 -100.9(2)
I10 B10 B11 B7 149.0(2)
B1 B10 B11 B9 101.4(2)
B5 B10 B11 B9 37.4(2)
B6 B10 B11 B9 138.6(2)
I10 B10 B11 B9 -110.0(2)
B1 B10 B11 I11 -147.89(19)
B5 B10 B11 I11 148.11(19)
B6 B10 B11 I11 -110.7(2)
B9 B10 B11 I11 110.7(2)
I10 B10 B11 I11 0.7(3)
B4 B9 B11 B6 -63.2(3)
B5 B9 B11 B6 -0.2(3)
B10 B9 B11 B6 37.0(2)
B8 B9 B11 B6 -100.5(2)
I9 B9 B11 B6 147.3(2)
B4 B9 B11 B8 37.31(19)
B5 B9 B11 B8 100.2(2)
B10 B9 B11 B8 137.5(2)
I9 B9 B11 B8 -112.2(2)
B4 B9 B11 B7 0.3(3)
B5 B9 B11 B7 63.2(3)
B10 B9 B11 B7 100.4(2)
B8 B9 B11 B7 -37.1(2)
I9 B9 B11 B7 -149.29(19)
B4 B9 B11 B10 -100.2(2)
B5 B9 B11 B10 -37.2(2)
B8 B9 B11 B10 -137.5(2)
I9 B9 B11 B10 110.3(2)
B4 B9 B11 I11 151.05(19)
B5 B9 B11 I11 -146.0(2)
B10 B9 B11 I11 -108.8(2)
B8 B9 B11 I11 113.7(2)
I9 B9 B11 I11 1.5(3)
